data_4345207
loop_
_publ_author_name
'Xiao, Bin'
'Kegler, Philip'
'Bosbach, Dirk'
'Alekseev, Evgeny V.'

_publ_section_title
;
 Thorium Chemistry in Oxo-Tellurium System under Extreme Conditions.
;
_journal_issue 5
_journal_name_full 'Inorganic chemistry'
_journal_page_first 2926
_journal_page_last 2935
_journal_paper_doi 10.1021/acs.inorgchem.6b03030
_journal_volume 56
_journal_year 2017
_chemical_formula_sum 'K2 O12 Te3 Th'
_chemical_formula_weight 885.04
_chemical_name_systematic
;
 ?
;
_space_group_IT_number 62
_symmetry_cell_setting orthorhombic
_symmetry_space_group_name_Hall '-P 2ac 2n'
_symmetry_space_group_name_H-M 'P n m a'
_atom_sites_solution_primary direct
_atom_sites_solution_secondary difmap
_audit_creation_method SHELXL-2014/7
_cell_angle_alpha 90.00
_cell_angle_beta 90.00
_cell_angle_gamma 90.00
_cell_formula_units_Z 4
_cell_length_a 11.4511(8)
_cell_length_b 7.3352(5)
_cell_length_c 12.4911(13)
_cell_measurement_reflns_used 1070
_cell_measurement_temperature 293(2)
_cell_measurement_theta_max 30.4502
_cell_measurement_theta_min 3.2236
_cell_volume 1049.20(15)
_computing_cell_refinement
;
 ?
;
_computing_data_collection
;
 ?
;
_computing_data_reduction
;
 ?
;
_computing_structure_refinement 'SHELXL-97 (Sheldrick, 1997)'
_computing_structure_solution 'SHELXS-97 (Sheldrick, 1990)'
_diffrn_ambient_temperature 293(2)
_diffrn_detector_area_resol_mean 15.9834
_diffrn_measured_fraction_theta_full 0.986
_diffrn_measured_fraction_theta_max 0.986
_diffrn_measurement_device_type 'SuperNova, Dual, Cu at zero, Eos'
_diffrn_measurement_method '\w scans'
_diffrn_radiation_monochromator graphite
_diffrn_radiation_source 'fine-focus sealed tube'
_diffrn_radiation_type MoK\a
_diffrn_radiation_wavelength 0.71073
_diffrn_reflns_av_R_equivalents 0.0389
_diffrn_reflns_av_sigmaI/netI 0.0542
_diffrn_reflns_limit_h_max 7
_diffrn_reflns_limit_h_min -15
_diffrn_reflns_limit_k_max 8
_diffrn_reflns_limit_k_min -9
_diffrn_reflns_limit_l_max 8
_diffrn_reflns_limit_l_min -16
_diffrn_reflns_number 2999
_diffrn_reflns_theta_full 28.28
_diffrn_reflns_theta_max 28.28
_diffrn_reflns_theta_min 3.22
_exptl_absorpt_coefficient_mu 23.244
_exptl_absorpt_correction_T_max 1.00000
_exptl_absorpt_correction_T_min 0.89891
_exptl_absorpt_correction_type multi-scan
_exptl_absorpt_process_details
;
 ?
;
_exptl_crystal_colour
;
 ?
;
_exptl_crystal_density_diffrn 5.603
_exptl_crystal_density_method 'not measured'
_exptl_crystal_description
;
 ?
;
_exptl_crystal_F_000 1520
_exptl_crystal_size_max 0.09
_exptl_crystal_size_mid 0.08
_exptl_crystal_size_min 0.07
_refine_diff_density_max 5.389
_refine_diff_density_min -3.941
_refine_diff_density_rms 0.474
_refine_ls_extinction_coef 0.00027(10)
_refine_ls_extinction_expression Fc^*^=kFc[1+0.001xFc^2^\l^3^/sin(2\q)]^-1/4^
_refine_ls_extinction_method SHELXL
_refine_ls_goodness_of_fit_ref 1.033
_refine_ls_matrix_type full
_refine_ls_number_parameters 95
_refine_ls_number_reflns 1380
_refine_ls_number_restraints 6
_refine_ls_restrained_S_all 1.031
_refine_ls_R_factor_all 0.0491
_refine_ls_R_factor_gt 0.0425
_refine_ls_shift/su_max 0.000
_refine_ls_shift/su_mean 0.000
_refine_ls_structure_factor_coef Fsqd
_refine_ls_weighting_details 'calc w=1/[\s^2^(Fo^2^)+(0.0500P)^2^+12.9885P] where P=(Fo^2^+2Fc^2^)/3'
_refine_ls_weighting_scheme calc
_refine_ls_wR_factor_gt 0.1008
_refine_ls_wR_factor_ref 0.1066
_reflns_number_gt 1196
_reflns_number_total 1380
_reflns_threshold_expression >2sigma(I)
_cod_data_source_file ic6b03030_si_002.cif
_cod_data_source_block K2ThTe3O12
_cod_depositor_comments 'Adding full bibliography for 4345205--4345207.cif.'
_cod_original_cell_volume 1049.21(15)
_cod_database_code 4345207
_shelx_shelxl_version_number 2014/7

loop_
_symmetry_equiv_pos_as_xyz
'x, y, z'
'-x+1/2, -y, z+1/2'
'-x, y+1/2, -z'
'x+1/2, -y+1/2, -z+1/2'
'-x, -y, -z'
'x-1/2, y, -z-1/2'
'x, -y-1/2, z'
'-x-1/2, y-1/2, z-1/2'

loop_
_atom_site_label
_atom_site_type_symbol
_atom_site_fract_x
_atom_site_fract_y
_atom_site_fract_z
_atom_site_U_iso_or_equiv
_atom_site_adp_type
_atom_site_occupancy
_atom_site_symmetry_multiplicity
_atom_site_calc_flag
_atom_site_refinement_flags
Th1 Th 0.48788(5) 0.2500 0.73805(5) 0.0128(2) Uani 1 2 d S
Te1 Te 0.20046(8) 0.2500 0.57617(7) 0.0070(2) Uani 1 2 d S
Te2 Te 0.74386(5) -0.00351(9) 0.66871(5) 0.0058(2) Uani 1 1 d .
K1 K 0.4480(4) -0.2500 0.5796(3) 0.0243(9) Uani 1 2 d S
K2 K -0.0643(4) 0.2500 0.3964(3) 0.0248(9) Uani 1 2 d S
O1 O 0.8007(9) 0.2500 0.6500(8) 0.008(2) Uani 1 2 d SU
O2 O 0.0369(11) 0.2500 0.5764(9) 0.019(3) Uani 1 2 d S
O3 O 0.8902(7) -0.0374(10) 0.7298(6) 0.0130(16) Uani 1 1 d .
O4 O 0.1980(7) 0.0534(11) 0.4737(6) 0.0161(17) Uani 1 1 d .
O5 O 0.3611(10) 0.2500 0.5927(10) 0.018(3) Uani 1 2 d S
O6 O 0.6900(10) -0.2500 0.6956(9) 0.014(2) Uani 1 2 d S
O7 O 0.6749(7) 0.0632(11) 0.8086(6) 0.0144(16) Uani 1 1 d .
O8 O 0.5938(6) 0.0536(11) 0.6170(6) 0.0138(16) Uani 1 1 d .

loop_
_atom_site_aniso_label
_atom_site_aniso_U_11
_atom_site_aniso_U_22
_atom_site_aniso_U_33
_atom_site_aniso_U_23
_atom_site_aniso_U_13
_atom_site_aniso_U_12
Th1 0.0107(3) 0.0129(3) 0.0147(3) 0.000 -0.0005(2) 0.000
Te1 0.0102(5) 0.0073(4) 0.0035(4) 0.000 0.0001(3) 0.000
Te2 0.0090(3) 0.0043(3) 0.0042(3) -0.0009(2) 0.0001(2) 0.0003(2)
K1 0.031(2) 0.0238(19) 0.0182(19) 0.000 -0.0006(16) 0.000
K2 0.033(2) 0.0216(18) 0.0196(19) 0.000 -0.0128(17) 0.000
O1 0.008(2) 0.008(2) 0.008(2) 0.000 -0.0005(10) 0.000
O2 0.025(6) 0.024(6) 0.008(5) 0.000 -0.007(5) 0.000
O3 0.015(4) 0.008(3) 0.016(4) 0.002(3) -0.001(3) 0.002(3)
O4 0.024(4) 0.015(4) 0.010(4) -0.002(3) 0.002(3) -0.006(4)
O5 0.012(5) 0.016(5) 0.027(7) 0.000 -0.004(5) 0.000
O6 0.019(6) 0.003(5) 0.020(6) 0.000 0.003(5) 0.000
O7 0.015(4) 0.018(4) 0.010(4) -0.001(3) -0.001(3) 0.001(3)
O8 0.011(4) 0.016(4) 0.015(4) 0.003(3) 0.001(3) 0.005(3)

loop_
_atom_type_symbol
_atom_type_description
_atom_type_scat_dispersion_real
_atom_type_scat_dispersion_imag
_atom_type_scat_source
K K 0.2009 0.2494 'International Tables Vol C Tables 4.2.6.8 and 6.1.1.4'
O O 0.0106 0.0060 'International Tables Vol C Tables 4.2.6.8 and 6.1.1.4'
Te Te -0.5308 1.6751 'International Tables Vol C Tables 4.2.6.8 and 6.1.1.4'
Th Th -7.2400 8.8979 'International Tables Vol C Tables 4.2.6.8 and 6.1.1.4'

loop_
_geom_angle_atom_site_label_1
_geom_angle_atom_site_label_2
_geom_angle_atom_site_label_3
_geom_angle
_geom_angle_site_symmetry_1
_geom_angle_site_symmetry_3
O5 Th1 O2 155.0(4) . 6_657
O5 Th1 O8 79.9(3) . .
O2 Th1 O8 119.4(3) 6_657 .
O5 Th1 O8 79.9(3) . 7_565
O2 Th1 O8 119.4(3) 6_657 7_565
O8 Th1 O8 73.2(4) . 7_565
O5 Th1 O3 80.8(2) . 6_557
O2 Th1 O3 87.0(2) 6_657 6_557
O8 Th1 O3 79.4(3) . 6_557
O8 Th1 O3 148.8(3) 7_565 6_557
O5 Th1 O3 80.8(2) . 4_456
O2 Th1 O3 87.0(2) 6_657 4_456
O8 Th1 O3 148.8(3) . 4_456
O8 Th1 O3 79.4(3) 7_565 4_456
O3 Th1 O3 121.2(4) 6_557 4_456
O5 Th1 O1 84.5(4) . 6_557
O2 Th1 O1 70.5(4) 6_657 6_557
O8 Th1 O1 139.7(2) . 6_557
O8 Th1 O1 139.7(2) 7_565 6_557
O3 Th1 O1 61.46(18) 6_557 6_557
O3 Th1 O1 61.46(18) 4_456 6_557
O5 Th1 O7 138.8(3) . 7_565
O2 Th1 O7 59.6(3) 6_657 7_565
O8 Th1 O7 96.3(3) . 7_565
O8 Th1 O7 60.1(2) 7_565 7_565
O3 Th1 O7 139.2(3) 6_557 7_565
O3 Th1 O7 82.5(3) 4_456 7_565
O1 Th1 O7 119.2(3) 6_557 7_565
O5 Th1 O7 138.8(3) . .
O2 Th1 O7 59.6(3) 6_657 .
O8 Th1 O7 60.1(2) . .
O8 Th1 O7 96.3(3) 7_565 .
O3 Th1 O7 82.5(3) 6_557 .
O3 Th1 O7 139.2(3) 4_456 .
O1 Th1 O7 119.2(3) 6_557 .
O7 Th1 O7 61.2(3) 7_565 .
O5 Th1 Te1 172.3(3) . 6_657
O2 Th1 Te1 32.8(3) 6_657 6_657
O8 Th1 Te1 93.94(18) . 6_657
O8 Th1 Te1 93.94(18) 7_565 6_657
O3 Th1 Te1 102.73(18) 6_557 6_657
O3 Th1 Te1 102.73(18) 4_456 6_657
O1 Th1 Te1 103.3(2) 6_557 6_657
O7 Th1 Te1 36.67(17) 7_565 6_657
O7 Th1 Te1 36.67(17) . 6_657
O5 Th1 Te2 76.4(3) . 6_557
O2 Th1 Te2 82.3(3) 6_657 6_557
O8 Th1 Te2 106.74(19) . 6_557
O8 Th1 Te2 155.84(18) 7_565 6_557
O3 Th1 Te2 29.08(18) 6_557 6_557
O3 Th1 Te2 92.17(18) 4_456 6_557
O1 Th1 Te2 33.09(7) 6_557 6_557
O7 Th1 Te2 141.73(17) 7_565 6_557
O7 Th1 Te2 104.60(17) . 6_557
Te1 Th1 Te2 110.07(2) 6_657 6_557
O5 Th1 Te2 76.4(3) . 4_456
O2 Th1 Te2 82.3(3) 6_657 4_456
O8 Th1 Te2 155.84(18) . 4_456
O8 Th1 Te2 106.74(18) 7_565 4_456
O3 Th1 Te2 92.17(18) 6_557 4_456
O3 Th1 Te2 29.08(18) 4_456 4_456
O1 Th1 Te2 33.09(7) 6_557 4_456
O7 Th1 Te2 104.60(17) 7_565 4_456
O7 Th1 Te2 141.73(17) . 4_456
Te1 Th1 Te2 110.07(2) 6_657 4_456
Te2 Th1 Te2 63.12(2) 6_557 4_456
O5 Te1 O2 173.5(5) . .
O5 Te1 O4 95.1(4) . .
O2 Te1 O4 89.2(3) . .
O5 Te1 O4 95.1(4) . 7_565
O2 Te1 O4 89.2(3) . 7_565
O4 Te1 O4 96.8(5) . 7_565
O5 Te1 O7 93.7(3) . 4_456
O2 Te1 O7 81.6(3) . 4_456
O4 Te1 O7 169.6(3) . 4_456
O4 Te1 O7 87.9(3) 7_565 4_456
O5 Te1 O7 93.7(3) . 6_557
O2 Te1 O7 81.6(3) . 6_557
O4 Te1 O7 87.9(3) . 6_557
O4 Te1 O7 169.6(3) 7_565 6_557
O7 Te1 O7 86.0(5) 4_456 6_557
O5 Te1 Th1 130.0(4) . 6_557
O2 Te1 Th1 43.5(3) . 6_557
O4 Te1 Th1 116.6(2) . 6_557
O4 Te1 Th1 116.6(2) 7_565 6_557
O7 Te1 Th1 53.1(2) 4_456 6_557
O7 Te1 Th1 53.1(2) 6_557 6_557
O5 Te1 K2 149.9(4) . .
O2 Te1 K2 36.6(3) . .
O4 Te1 K2 66.0(3) . .
O4 Te1 K2 66.0(3) 7_565 .
O7 Te1 K2 108.0(2) 4_456 .
O7 Te1 K2 108.0(2) 6_557 .
Th1 Te1 K2 80.16(7) 6_557 .
O5 Te1 K2 112.19(8) . 5_556
O2 Te1 K2 67.05(7) . 5_556
O4 Te1 K2 50.6(2) . 5_556
O4 Te1 K2 137.5(3) 7_565 5_556
O7 Te1 K2 120.5(2) 4_456 5_556
O7 Te1 K2 42.0(2) 6_557 5_556
Th1 Te1 K2 70.05(6) 6_557 5_556
K2 Te1 K2 74.80(6) . 5_556
O5 Te1 K2 112.19(8) . 5_566
O2 Te1 K2 67.05(7) . 5_566
O4 Te1 K2 137.5(3) . 5_566
O4 Te1 K2 50.6(2) 7_565 5_566
O7 Te1 K2 42.0(2) 4_456 5_566
O7 Te1 K2 120.5(2) 6_557 5_566
Th1 Te1 K2 70.05(6) 6_557 5_566
K2 Te1 K2 74.80(6) . 5_566
K2 Te1 K2 132.96(12) 5_556 5_566
O3 Te2 O8 173.6(3) . .
O3 Te2 O4 92.4(3) . 5_656
O8 Te2 O4 92.3(3) . 5_656
O3 Te2 O6 95.2(4) . .
O8 Te2 O6 88.7(4) . .
O4 Te2 O6 95.3(4) 5_656 .
O3 Te2 O7 91.7(3) . .
O8 Te2 O7 83.3(3) . .
O4 Te2 O7 175.0(3) 5_656 .
O6 Te2 O7 87.2(4) . .
O3 Te2 O1 83.0(4) . .
O8 Te2 O1 92.9(4) . .
O4 Te2 O1 87.5(4) 5_656 .
O6 Te2 O1 176.8(4) . .
O7 Te2 O1 90.2(4) . .
O3 Te2 Th1 39.3(2) . 6_657
O8 Te2 Th1 135.5(2) . 6_657
O4 Te2 Th1 97.5(2) 5_656 6_657
O6 Te2 Th1 132.9(3) . 6_657
O7 Te2 Th1 84.0(2) . 6_657
O1 Te2 Th1 44.7(3) . 6_657
O3 Te2 Th1 135.1(2) . .
O8 Te2 Th1 38.7(2) . .
O4 Te2 Th1 127.1(3) 5_656 .
O6 Te2 Th1 100.5(3) . .
O7 Te2 Th1 48.0(2) . .
O1 Te2 Th1 79.1(3) . .
Th1 Te2 Th1 107.037(17) 6_657 .
O3 Te2 K2 96.4(2) . 2
O8 Te2 K2 82.8(2) . 2
O4 Te2 K2 139.0(2) 5_656 2
O6 Te2 K2 44.2(3) . 2
O7 Te2 K2 43.1(2) . 2
O1 Te2 K2 133.2(3) . 2
Th1 Te2 K2 114.41(7) 6_657 2
Th1 Te2 K2 68.71(5) . 2
O3 Te2 K1 144.9(2) . .
O8 Te2 K1 39.8(2) . .
O4 Te2 K1 87.1(2) 5_656 .
O6 Te2 K1 50.0(3) . .
O7 Te2 K1 91.1(2) . .
O1 Te2 K1 132.0(3) . .
Th1 Te2 K1 173.94(5) 6_657 .
Th1 Te2 K1 66.94(4) . .
K2 Te2 K1 63.40(9) 2 .
O8 K1 O8 104.2(3) 7 .
O8 K1 O8 81.1(2) 7 3_646
O8 K1 O8 129.26(19) . 3_646
O8 K1 O8 129.26(19) 7 5_656
O8 K1 O8 81.1(2) . 5_656
O8 K1 O8 59.9(3) 3_646 5_656
O8 K1 O3 114.9(3) 7 6_557
O8 K1 O3 65.0(2) . 6_557
O8 K1 O3 157.2(3) 3_646 6_557
O8 K1 O3 112.9(2) 5_656 6_557
O8 K1 O3 65.0(2) 7 4_446
O8 K1 O3 114.9(3) . 4_446
O8 K1 O3 112.9(2) 3_646 4_446
O8 K1 O3 157.2(3) 5_656 4_446
O3 K1 O3 64.5(3) 6_557 4_446
O8 K1 O5 72.2(2) 7 5_656
O8 K1 O5 72.2(2) . 5_656
O8 K1 O5 61.4(2) 3_646 5_656
O8 K1 O5 61.4(2) 5_656 5_656
O3 K1 O5 137.2(2) 6_557 5_656
O3 K1 O5 137.2(2) 4_446 5_656
O8 K1 O6 53.07(17) 7 .
O8 K1 O6 53.07(17) . .
O8 K1 O6 122.8(3) 3_646 .
O8 K1 O6 122.8(3) 5_656 .
O3 K1 O6 79.8(2) 6_557 .
O3 K1 O6 79.8(2) 4_446 .
O5 K1 O6 72.2(3) 5_656 .
O8 K1 Te2 25.29(16) 7 7
O8 K1 Te2 79.03(18) . 7
O8 K1 Te2 98.73(17) 3_646 7
O8 K1 Te2 127.10(19) 5_656 7
O3 K1 Te2 101.93(19) 6_557 7
O3 K1 Te2 73.97(17) 4_446 7
O5 K1 Te2 65.9(2) 5_656 7
O6 K1 Te2 28.37(7) . 7
O8 K1 Te2 79.03(18) 7 .
O8 K1 Te2 25.29(15) . .
O8 K1 Te2 127.10(19) 3_646 .
O8 K1 Te2 98.73(17) 5_656 .
O3 K1 Te2 73.97(17) 6_557 .
O3 K1 Te2 101.93(19) 4_446 .
O5 K1 Te2 65.9(2) 5_656 .
O6 K1 Te2 28.37(7) . .
Te2 K1 Te2 53.78(6) 7 .
O8 K1 Th1 93.17(18) 7 5_656
O8 K1 Th1 93.17(18) . 5_656
O8 K1 Th1 36.28(16) 3_646 5_656
O8 K1 Th1 36.28(16) 5_656 5_656
O3 K1 Th1 147.39(16) 6_557 5_656
O3 K1 Th1 147.39(16) 4_446 5_656
O5 K1 Th1 35.0(2) 5_656 5_656
O6 K1 Th1 107.1(2) . 5_656
Te2 K1 Th1 96.88(9) 7 5_656
Te2 K1 Th1 96.88(9) . 5_656
O8 K1 K2 69.79(18) 7 2
O8 K1 K2 69.79(18) . 2
O8 K1 K2 149.21(17) 3_646 2
O8 K1 K2 149.21(17) 5_656 2
O3 K1 K2 45.59(17) 6_557 2
O3 K1 K2 45.59(17) 4_446 2
O5 K1 K2 116.0(3) 5_656 2
O6 K1 K2 43.8(2) . 2
Te2 K1 K2 57.71(7) 7 2
Te2 K1 K2 57.71(7) . 2
Th1 K1 K2 150.93(13) 5_656 2
O2 K2 O7 123.15(19) . 2_554
O2 K2 O7 123.15(19) . 8_665
O7 K2 O7 107.8(3) 2_554 8_665
O2 K2 O6 177.4(4) . 2_554
O7 K2 O6 56.21(18) 2_554 2_554
O7 K2 O6 56.21(18) 8_665 2_554
O2 K2 O3 99.4(3) . 3_656
O7 K2 O3 121.1(3) 2_554 3_656
O7 K2 O3 70.8(2) 8_665 3_656
O6 K2 O3 82.8(3) 2_554 3_656
O2 K2 O3 99.4(3) . 5_656
O7 K2 O3 70.8(2) 2_554 5_656
O7 K2 O3 121.1(3) 8_665 5_656
O6 K2 O3 82.8(3) 2_554 5_656
O3 K2 O3 63.1(3) 3_656 5_656
O2 K2 O4 76.4(3) . 3_556
O7 K2 O4 123.6(3) 2_554 3_556
O7 K2 O4 54.0(2) 8_665 3_556
O6 K2 O4 101.8(2) 2_554 3_556
O3 K2 O4 103.2(2) 3_656 3_556
O3 K2 O4 165.1(2) 5_656 3_556
O2 K2 O4 76.4(3) . 5_556
O7 K2 O4 54.0(2) 2_554 5_556
O7 K2 O4 123.6(3) 8_665 5_556
O6 K2 O4 101.8(2) 2_554 5_556
O3 K2 O4 165.1(2) 3_656 5_556
O3 K2 O4 103.2(2) 5_656 5_556
O4 K2 O4 89.9(3) 3_556 5_556
O2 K2 Te1 26.2(3) . .
O7 K2 Te1 125.97(17) 2_554 .
O7 K2 Te1 125.97(17) 8_665 .
O6 K2 Te1 156.4(3) 2_554 .
O3 K2 Te1 77.14(18) 3_656 .
O3 K2 Te1 77.14(18) 5_656 .
O4 K2 Te1 94.80(17) 3_556 .
O4 K2 Te1 94.80(17) 5_556 .
O2 K2 Te2 151.51(10) . 2_554
O7 K2 Te2 28.37(16) 2_554 2_554
O7 K2 Te2 81.97(18) 8_665 2_554
O6 K2 Te2 27.87(5) 2_554 2_554
O3 K2 Te2 101.95(18) 3_656 2_554
O3 K2 Te2 74.21(17) 5_656 2_554
O4 K2 Te2 116.20(19) 3_556 2_554
O4 K2 Te2 78.14(16) 5_556 2_554
Te1 K2 Te2 147.92(7) . 2_554
O2 K2 Te2 151.51(10) . 8_665
O7 K2 Te2 81.97(18) 2_554 8_665
O7 K2 Te2 28.37(16) 8_665 8_665
O6 K2 Te2 27.87(5) 2_554 8_665
O3 K2 Te2 74.21(17) 3_656 8_665
O3 K2 Te2 101.95(18) 5_656 8_665
O4 K2 Te2 78.14(16) 3_556 8_665
O4 K2 Te2 116.20(19) 5_556 8_665
Te1 K2 Te2 147.92(7) . 8_665
Te2 K2 Te2 54.52(5) 2_554 8_665
O2 K2 Te1 95.87(13) . 5_556
O7 K2 Te1 28.18(16) 2_554 5_556
O7 K2 Te1 126.9(2) 8_665 5_556
O6 K2 Te1 83.13(11) 2_554 5_556
O3 K2 Te1 141.76(18) 3_656 5_556
O3 K2 Te1 80.00(15) 5_656 5_556
O4 K2 Te1 114.5(2) 3_556 5_556
O4 K2 Te1 28.22(14) 5_556 5_556
Te1 K2 Te1 105.20(6) . 5_556
Te2 K2 Te1 55.86(4) 2_554 5_556
Te2 K2 Te1 106.19(9) 8_665 5_556
Te2 O1 Te2 139.2(6) . 7_565
Te2 O1 Th1 102.2(3) . 6_657
Te2 O1 Th1 102.2(3) 7_565 6_657
Te1 O2 Th1 103.7(5) . 6_557
Te1 O2 K2 117.2(5) . .
Th1 O2 K2 139.1(6) 6_557 .
Te2 O3 Th1 111.6(3) . 6_657
Te2 O3 K1 127.6(4) . 6_657
Th1 O3 K1 103.0(3) 6_657 6_657
Te2 O3 K2 117.1(3) . 5_656
Th1 O3 K2 103.5(3) 6_657 5_656
K1 O3 K2 90.0(2) 6_657 5_656
Te1 O4 Te2 138.3(4) . 5_656
Te1 O4 K2 101.2(3) . 5_556
Te2 O4 K2 120.5(3) 5_656 5_556
Te1 O5 Th1 135.0(6) . .
Te1 O5 K1 129.1(6) . 5_656
Th1 O5 K1 95.9(4) . 5_656
Te2 O6 Te2 137.6(6) 7 .
Te2 O6 K2 108.0(3) 7 2
Te2 O6 K2 108.0(3) . 2
Te2 O6 K1 101.6(4) 7 .
Te2 O6 K1 101.6(4) . .
K2 O6 K1 87.8(3) 2 .
Te2 O7 Te1 138.0(4) . 6_657
Te2 O7 Th1 98.9(3) . .
Te1 O7 Th1 90.2(3) 6_657 .
Te2 O7 K2 108.6(3) . 2
Te1 O7 K2 109.9(3) 6_657 2
Th1 O7 K2 100.6(3) . 2
Te2 O8 Th1 112.1(4) . .
Te2 O8 K1 114.9(3) . .
Th1 O8 K1 106.1(3) . .
Te2 O8 K1 123.7(4) . 5_656
Th1 O8 K1 98.7(3) . 5_656
K1 O8 K1 98.9(2) . 5_656

loop_
_geom_bond_atom_site_label_1
_geom_bond_atom_site_label_2
_geom_bond_distance
_geom_bond_site_symmetry_2
Th1 O5 2.325(12) .
Th1 O2 2.384(11) 6_657
Th1 O8 2.415(8) .
Th1 O8 2.415(8) 7_565
Th1 O3 2.420(8) 6_557
Th1 O3 2.420(8) 4_456
Th1 O1 2.559(10) 6_557
Th1 O7 2.691(8) 7_565
Th1 O7 2.691(8) .
Th1 Te1 3.3631(11) 6_657
Th1 Te2 3.5528(8) 6_557
Th1 Te2 3.5528(8) 4_456
Te1 O5 1.851(12) .
Te1 O2 1.873(13) .
Te1 O4 1.928(8) .
Te1 O4 1.928(8) 7_565
Te1 O7 2.009(8) 4_456
Te1 O7 2.009(8) 6_557
Te1 Th1 3.3631(11) 6_557
Te1 K2 3.773(4) .
Te1 K2 3.9999(19) 5_556
Te1 K2 3.9999(19) 5_566
Te2 O3 1.858(8) .
Te2 O8 1.883(7) .
Te2 O4 1.935(8) 5_656
Te2 O6 1.940(4) .
Te2 O7 1.979(8) .
Te2 O1 1.984(4) .
Te2 Th1 3.5528(8) 6_657
Te2 K2 3.948(4) 2
Te2 K1 3.998(4) .
K1 O8 2.822(8) 7
K1 O8 2.822(8) .
K1 O8 2.886(9) 3_646
K1 O8 2.886(9) 5_656
K1 O3 2.922(8) 6_557
K1 O3 2.922(8) 4_446
K1 O5 3.067(13) 5_656
K1 O6 3.127(12) .
K1 Te2 3.998(4) 7
K1 Th1 4.035(4) 5_656
K1 K2 4.175(6) 2
K2 O2 2.530(11) .
K2 O7 2.843(9) 2_554
K2 O7 2.843(8) 8_665
K2 O6 2.892(12) 2_554
K2 O3 2.982(9) 3_656
K2 O3 2.982(9) 5_656
K2 O4 3.151(9) 3_556
K2 O4 3.151(9) 5_556
K2 Te2 3.948(4) 2_554
K2 Te2 3.948(4) 8_665
K2 Te1 3.9999(19) 5_556
O1 Te2 1.984(4) 7_565
O1 Th1 2.559(10) 6_657
O2 Th1 2.385(11) 6_557
O3 Th1 2.420(8) 6_657
O3 K1 2.922(8) 6_657
O3 K2 2.982(9) 5_656
O4 Te2 1.935(8) 5_656
O4 K2 3.151(9) 5_556
O5 K1 3.067(13) 5_656
O6 Te2 1.940(4) 7
O6 K2 2.892(12) 2
O7 Te1 2.009(8) 6_657
O7 K2 2.843(8) 2
O8 K1 2.886(9) 5_656
